data_1512782
loop_
_publ_author_name
'Rosenani A. Haque'
'Mohammed Z. Ghdhayeb'
'Srinivasa Budagumpi'
'Abbas Washeel Salman'
'Mohamed B. Khadeer Ahamed'
'Amin Malik Shah Abdul Majid'

_publ_section_title
;
 Non-symmetrically substituted N-heterocyclic carbene-Ag(I) complexes of
 benzimidazol-2-ylidenes: Synthesis, crystal structures, anticancer
 activity and transmetallation studies
;
_journal_name_full
;
Inorganica Chimica Acta
;
_journal_page_first 519
_journal_page_last 525
_journal_paper_doi 10.1016/j.ica.2012.09.013
_journal_volume 394
_journal_year 2013
_chemical_formula_sum 'C37.42 H34.27 Ag Br0 N5.32 O1.93'
_chemical_formula_weight 697.19
_space_group_IT_number 2
_symmetry_cell_setting triclinic
_symmetry_space_group_name_Hall '-P 1'
_symmetry_space_group_name_H-M 'P -1'
_atom_sites_solution_hydrogens geom
_atom_sites_solution_primary direct
_atom_sites_solution_secondary difmap
_cell_angle_alpha 108.4830(10)
_cell_angle_beta 91.926(2)
_cell_angle_gamma 100.9250(10)
_cell_formula_units_Z 2
_cell_length_a 10.5279(2)
_cell_length_b 10.7966(3)
_cell_length_c 14.6437(2)
_cell_measurement_temperature 100(2)
_cell_volume 1542.15(6)
_computing_structure_refinement 'SHELXL-97 (Sheldrick, 2008)'
_computing_structure_solution 'SHELXS-97 (Sheldrick, 2008)'
_diffrn_ambient_temperature 100(2)
_diffrn_measured_fraction_theta_full 0.987
_diffrn_measured_fraction_theta_max 0.987
_diffrn_radiation_monochromator graphite
_diffrn_radiation_source 'fine-focus sealed tube'
_diffrn_radiation_type MoK\a
_diffrn_radiation_wavelength 0.71073
_diffrn_reflns_av_R_equivalents 0.0253
_diffrn_reflns_av_sigmaI/netI 0.0289
_diffrn_reflns_limit_h_max 14
_diffrn_reflns_limit_h_min -14
_diffrn_reflns_limit_k_max 15
_diffrn_reflns_limit_k_min -15
_diffrn_reflns_limit_l_max 20
_diffrn_reflns_limit_l_min -20
_diffrn_reflns_number 32999
_diffrn_reflns_theta_full 30.12
_diffrn_reflns_theta_max 30.12
_diffrn_reflns_theta_min 1.98
_exptl_absorpt_coefficient_mu 0.698
_exptl_absorpt_correction_T_max 0.9129
_exptl_absorpt_correction_T_min 0.7707
_exptl_crystal_density_diffrn 1.501
_exptl_crystal_density_method 'not measured'
_exptl_crystal_F_000 717
_exptl_crystal_size_max 0.39
_exptl_crystal_size_mid 0.25
_exptl_crystal_size_min 0.13
_refine_diff_density_max 3.420
_refine_diff_density_min -1.033
_refine_diff_density_rms 0.123
_refine_ls_extinction_method none
_refine_ls_goodness_of_fit_ref 1.318
_refine_ls_hydrogen_treatment mixed
_refine_ls_matrix_type full
_refine_ls_number_parameters 725
_refine_ls_number_reflns 8981
_refine_ls_number_restraints 0
_refine_ls_restrained_S_all 1.318
_refine_ls_R_factor_all 0.1041
_refine_ls_R_factor_gt 0.0894
_refine_ls_shift/su_max 5.992
_refine_ls_shift/su_mean 0.121
_refine_ls_structure_factor_coef Fsqd
_refine_ls_weighting_details 'calc w=1/[\s^2^(Fo^2^)+(0.0670P)^2^+4.0311P] where P=(Fo^2^+2Fc^2^)/3'
_refine_ls_weighting_scheme calc
_refine_ls_wR_factor_gt 0.2096
_refine_ls_wR_factor_ref 0.2182
_reflns_number_gt 7356
_reflns_number_total 8981
_reflns_threshold_expression >2sigma(I)
_cod_data_source_file ICA-2013-394-519-525-1.cif
_cod_data_source_block a
_cod_original_sg_symbol_H-M P-1
_cod_database_code 1512782

loop_
_symmetry_equiv_pos_as_xyz
'x, y, z'
'-x, -y, -z'

loop_
_atom_site_label
_atom_site_type_symbol
_atom_site_fract_x
_atom_site_fract_y
_atom_site_fract_z
_atom_site_U_iso_or_equiv
_atom_site_adp_type
_atom_site_occupancy
_atom_site_symmetry_multiplicity
_atom_site_calc_flag
_atom_site_refinement_flags
_atom_site_disorder_assembly
_atom_site_disorder_group
Ag1 Ag 1.04776(4) -0.14181(5) -0.32281(3) 0.04969(16) Uani 1 1 d . . .
N1X N 0.915(4) -0.458(4) -0.362(2) 0.026(7) Uani 0.249(12) 1 d P A 2
N2X N 1.111(7) -0.398(7) -0.370(4) 0.030(7) Uani 0.249(12) 1 d P A 2
N3X N 1.009(4) 0.172(3) -0.224(3) 0.042(7) Uani 0.249(12) 1 d P A 2
N4X N 1.185(6) 0.158(7) -0.267(3) 0.09(2) Uani 0.249(12) 1 d P A 2
C1X C 1.026(4) -0.311(3) -0.344(3) 0.032(7) Uani 0.249(12) 1 d P A 2
C2X C 1.066(5) -0.531(7) -0.385(3) 0.039(9) Uani 0.249(12) 1 d P A 2
C3X C 1.144(7) -0.625(5) -0.426(4) 0.077(19) Uani 0.249(12) 1 d P A 2
H3XA H 1.2340 -0.5980 -0.4292 0.093 Uiso 0.249(12) 1 calc PR A 2
C4X C 1.069(8) -0.778(7) -0.465(3) 0.08(3) Uani 0.249(12) 1 d P A 2
H4XA H 1.1119 -0.8472 -0.4979 0.096 Uiso 0.249(12) 1 calc PR A 2
C5X C 0.940(8) -0.806(7) -0.449(3) 0.052(17) Uani 0.249(12) 1 d P A 2
H5XA H 0.8973 -0.8963 -0.4595 0.063 Uiso 0.249(12) 1 calc PR A 2
C6X C 0.873(5) -0.706(4) -0.418(3) 0.031(8) Uani 0.249(12) 1 d P A 2
H6XA H 0.7821 -0.7198 -0.4128 0.037 Uiso 0.249(12) 1 calc PR A 2
C7X C 0.959(6) -0.579(5) -0.394(3) 0.040(15) Uani 0.249(12) 1 d P A 2
C15X C 1.243(5) -0.338(6) -0.380(4) 0.054(12) Uani 0.249(12) 1 d P A 2
H15A H 1.2811 -0.4090 -0.4241 0.065 Uiso 0.249(12) 1 calc PR A 2
H15B H 1.2388 -0.2712 -0.4125 0.065 Uiso 0.249(12) 1 calc PR A 2
C16X C 1.332(4) -0.275(4) -0.294(2) 0.039(8) Uani 0.249(12) 1 d P A 2
H16A H 1.3308 -0.3096 -0.2425 0.047 Uiso 0.249(12) 1 calc PR A 2
C17X C 1.413(2) -0.166(3) -0.2912(19) 0.068(9) Uani 0.249(12) 1 d P A 2
H17A H 1.4520 -0.1191 -0.2245 0.102 Uiso 0.249(12) 1 calc PR A 2
H17B H 1.3669 -0.1089 -0.3134 0.102 Uiso 0.249(12) 1 calc PR A 2
H17C H 1.4813 -0.1898 -0.3332 0.102 Uiso 0.249(12) 1 calc PR A 2
C18X C 1.074(9) 0.086(8) -0.264(4) 0.09(3) Uani 0.249(12) 1 d P A 2
C19X C 1.197(4) 0.312(4) -0.218(3) 0.039(9) Uani 0.249(12) 1 d P A 2
C20X C 1.297(3) 0.430(5) -0.184(2) 0.071(13) Uani 0.249(12) 1 d P A 2
H20A H 1.3652 0.4141 -0.1430 0.086 Uiso 0.249(12) 1 calc PR A 2
H20B H 1.3379 0.4458 -0.2403 0.086 Uiso 0.249(12) 1 calc PR A 2
C21X C 1.261(3) 0.536(3) -0.135(2) 0.058(9) Uani 0.249(12) 1 d P A 2
H21A H 1.3217 0.6188 -0.1180 0.070 Uiso 0.249(12) 1 calc PR A 2
C22X C 1.131(3) 0.538(3) -0.104(3) 0.076(12) Uani 0.249(12) 1 d P A 2
H22A H 1.1089 0.6181 -0.0641 0.091 Uiso 0.249(12) 1 calc PR A 2
C23X C 1.041(3) 0.419(3) -0.134(3) 0.063(10) Uani 0.249(12) 1 d P A 2
H23A H 0.9533 0.4166 -0.1195 0.075 Uiso 0.249(12) 1 calc PR A 2
C24X C 1.079(3) 0.298(5) -0.188(4) 0.043(8) Uani 0.249(12) 1 d P A 2
C32X C 1.310(7) 0.105(9) -0.309(5) 0.10(3) Uani 0.249(12) 1 d P A 2
H32A H 1.2869 0.0085 -0.3463 0.114 Uiso 0.249(12) 1 calc PR A 2
H32B H 1.3478 0.1538 -0.3526 0.114 Uiso 0.249(12) 1 calc PR A 2
C33X C 1.404(9) 0.133(12) -0.221(9) 0.19(6) Uani 0.249(12) 1 d P A 2
H33A H 1.3946 0.0902 -0.1739 0.224 Uiso 0.249(12) 1 calc PR A 2
C34X C 1.530(4) 0.257(5) -0.224(6) 0.18(3) Uani 0.249(12) 1 d P A 2
H34A H 1.6125 0.2359 -0.2061 0.276 Uiso 0.249(12) 1 calc PR A 2
H34B H 1.5207 0.3419 -0.1780 0.276 Uiso 0.249(12) 1 calc PR A 2
H34C H 1.5305 0.2627 -0.2893 0.276 Uiso 0.249(12) 1 calc PR A 2
C8X C 0.7842(10) -0.4187(12) -0.3430(8) 0.043(2) Uani 0.784(11) 1 d P A 2
H8XA H 0.7863 -0.3294 -0.3487 0.052 Uiso 0.784(11) 1 calc PR A 2
H8XB H 0.7144 -0.4843 -0.3905 0.052 Uiso 0.784(11) 1 calc PR A 2
C9X C 0.7598(12) -0.4168(14) -0.2436(9) 0.044(3) Uani 0.784(11) 1 d P A 2
C10X C 0.6732(8) -0.5237(8) -0.2300(5) 0.053(2) Uani 0.784(11) 1 d P A 2
H10A H 0.6326 -0.5981 -0.2843 0.064 Uiso 0.784(11) 1 calc PR A 2
C11X C 0.6462(9) -0.5212(11) -0.1368(6) 0.073(3) Uani 0.784(11) 1 d P A 2
H11A H 0.5863 -0.5943 -0.1293 0.087 Uiso 0.784(11) 1 calc PR A 2
C12X C 0.7010(17) -0.420(2) -0.0579(9) 0.103(7) Uani 0.784(11) 1 d P A 2
H12A H 0.6868 -0.4235 0.0051 0.124 Uiso 0.784(11) 1 calc PR A 2
C13X C 0.7808(16) -0.309(2) -0.0717(9) 0.145(10) Uani 0.784(11) 1 d P A 2
H13A H 0.8160 -0.2318 -0.0174 0.174 Uiso 0.784(11) 1 calc PR A 2
C14X C 0.8090(13) -0.3096(13) -0.1646(9) 0.093(5) Uani 0.784(11) 1 d P A 2
H14A H 0.8637 -0.2336 -0.1723 0.112 Uiso 0.784(11) 1 calc PR A 2
C25X C 0.8655(19) 0.112(2) -0.2241(13) 0.059(4) Uani 0.536(17) 1 d P A 2
H25A H 0.8430 0.0229 -0.2751 0.071 Uiso 0.536(17) 1 calc PR A 2
H25B H 0.8121 0.1693 -0.2405 0.071 Uiso 0.536(17) 1 calc PR A 2
C26X C 0.831(6) 0.095(5) -0.124(4) 0.055(10) Uani 0.536(17) 1 d P A 2
C29X C 0.749(3) 0.041(3) 0.0367(18) 0.082(6) Uani 0.536(17) 1 d P A 2
H29A H 0.7186 0.0267 0.0938 0.098 Uiso 0.536(17) 1 calc PR A 2
C27X C 0.8947(19) 0.161(2) -0.0432(11) 0.093(7) Uani 0.536(17) 1 d P A 2
H27A H 0.9716 0.2258 -0.0393 0.111 Uiso 0.536(17) 1 calc PR A 2
C28X C 0.852(2) 0.1384(19) 0.0404(12) 0.082(5) Uani 0.536(17) 1 d P A 2
H28A H 0.8963 0.1932 0.1015 0.098 Uiso 0.536(17) 1 calc PR A 2
C30X C 0.692(2) -0.035(3) -0.0504(14) 0.121(10) Uani 0.536(17) 1 d P A 2
H30A H 0.6234 -0.1091 -0.0552 0.145 Uiso 0.536(17) 1 calc PR A 2
C31X C 0.727(2) -0.011(2) -0.1370(15) 0.092(6) Uani 0.536(17) 1 d P A 2
H31A H 0.6836 -0.0634 -0.1988 0.110 Uiso 0.536(17) 1 calc PR A 2
N1 N 0.9229(17) -0.4335(18) -0.3573(10) 0.051(4) Uani 0.751(12) 1 d P A 1
N2 N 1.129(3) -0.422(3) -0.3834(15) 0.040(3) Uani 0.751(12) 1 d P A 1
N3 N 0.9838(14) 0.1289(13) -0.2371(10) 0.050(3) Uani 0.751(12) 1 d P A 1
N4 N 1.1898(13) 0.1551(12) -0.2723(9) 0.045(4) Uani 0.751(12) 1 d P A 1
C1 C 1.0302(16) -0.3563(11) -0.3570(9) 0.033(3) Uani 0.751(12) 1 d P A 1
C2 C 1.0802(19) -0.5561(18) -0.4067(10) 0.037(3) Uani 0.751(12) 1 d P A 1
C3 C 1.1316(12) -0.6685(13) -0.4402(9) 0.045(3) Uani 0.751(12) 1 d P A 1
H3A H 1.2199 -0.6623 -0.4532 0.053 Uiso 0.751(12) 1 calc PR A 1
C4 C 1.052(2) -0.788(2) -0.4539(13) 0.063(5) Uani 0.751(12) 1 d P A 1
H4A H 1.0860 -0.8664 -0.4756 0.076 Uiso 0.751(12) 1 calc PR A 1
C5 C 0.918(3) -0.799(3) -0.4366(16) 0.068(6) Uani 0.751(12) 1 d P A 1
H5A H 0.8654 -0.8862 -0.4497 0.082 Uiso 0.751(12) 1 calc PR A 1
C6 C 0.862(2) -0.691(2) -0.4021(13) 0.063(6) Uani 0.751(12) 1 d P A 1
H6A H 0.7738 -0.7016 -0.3891 0.075 Uiso 0.751(12) 1 calc PR A 1
C7 C 0.9422(19) -0.5605(18) -0.3862(15) 0.051(6) Uani 0.751(12) 1 d P A 1
C15 C 1.2638(13) -0.3597(16) -0.3894(12) 0.047(3) Uani 0.751(12) 1 d P A 1
H15C H 1.3063 -0.4286 -0.4309 0.057 Uiso 0.751(12) 1 calc PR A 1
H15D H 1.2630 -0.2910 -0.4209 0.057 Uiso 0.751(12) 1 calc PR A 1
C16 C 1.339(2) -0.299(2) -0.2972(15) 0.098(7) Uani 0.751(12) 1 d P A 1
H16B H 1.2967 -0.2484 -0.2465 0.118 Uiso 0.751(12) 1 calc PR A 1
C17 C 1.4517(11) -0.3033(18) -0.2750(8) 0.111(6) Uani 0.751(12) 1 d P A 1
H17D H 1.4743 -0.2578 -0.2054 0.167 Uiso 0.751(12) 1 calc PR A 1
H17E H 1.5110 -0.2588 -0.3107 0.167 Uiso 0.751(12) 1 calc PR A 1
H17F H 1.4593 -0.3967 -0.2914 0.167 Uiso 0.751(12) 1 calc PR A 1
C18 C 1.0768(12) 0.0626(16) -0.2786(11) 0.039(2) Uani 0.751(12) 1 d P A 1
C19 C 1.162(2) 0.2786(19) -0.2244(13) 0.061(5) Uani 0.751(12) 1 d P A 1
C20 C 1.2485(18) 0.4057(11) -0.2037(8) 0.073(4) Uani 0.751(12) 1 d P A 1
H20C H 1.3359 0.4177 -0.2193 0.088 Uiso 0.751(12) 1 calc PR A 1
C21 C 1.185(3) 0.5142(12) -0.1556(9) 0.101(7) Uani 0.751(12) 1 d P A 1
H21B H 1.2332 0.6033 -0.1383 0.121 Uiso 0.751(12) 1 calc PR A 1
C22 C 1.058(3) 0.495(2) -0.1339(9) 0.107(7) Uani 0.751(12) 1 d P A 1
H22B H 1.0243 0.5707 -0.1013 0.129 Uiso 0.751(12) 1 calc PR A 1
C23 C 0.981(2) 0.3737(17) -0.1567(8) 0.093(5) Uani 0.751(12) 1 d P A 1
H23B H 0.8935 0.3627 -0.1416 0.112 Uiso 0.751(12) 1 calc PR A 1
C24 C 1.0342(19) 0.2638(19) -0.2036(10) 0.059(4) Uani 0.751(12) 1 d P A 1
C32 C 1.3050(16) 0.125(2) -0.3120(10) 0.051(3) Uani 0.751(12) 1 d P A 1
H32C H 1.3377 0.1883 -0.3461 0.061 Uiso 0.751(12) 1 calc PR A 1
H32D H 1.2838 0.0340 -0.3606 0.061 Uiso 0.751(12) 1 calc PR A 1
C33 C 1.4092(16) 0.130(3) -0.2407(14) 0.086(6) Uani 0.751(12) 1 d P A 1
H33B H 1.4901 0.1162 -0.2644 0.103 Uiso 0.751(12) 1 calc PR A 1
C34 C 1.4023(13) 0.1504(15) -0.1493(8) 0.086(4) Uani 0.751(12) 1 d P A 1
H34D H 1.4903 0.1748 -0.1160 0.129 Uiso 0.751(12) 1 calc PR A 1
H34E H 1.3546 0.0690 -0.1397 0.129 Uiso 0.751(12) 1 calc PR A 1
H34F H 1.3568 0.2233 -0.1229 0.129 Uiso 0.751(12) 1 calc PR A 1
C8 C 0.814(3) -0.392(5) -0.328(3) 0.059(14) Uani 0.216(11) 1 d P A 1
H8XC H 0.7470 -0.4367 -0.3834 0.071 Uiso 0.216(11) 1 calc PR A 1
H8XD H 0.8316 -0.2958 -0.3203 0.071 Uiso 0.216(11) 1 calc PR A 1
C9 C 0.736(5) -0.404(7) -0.227(3) 0.048(12) Uani 0.216(11) 1 d P A 1
C10 C 0.620(3) -0.390(4) -0.217(3) 0.081(12) Uani 0.216(11) 1 d P A 1
H10B H 0.5667 -0.3810 -0.2667 0.097 Uiso 0.216(11) 1 calc PR A 1
C11 C 0.573(3) -0.390(4) -0.124(3) 0.073(10) Uani 0.216(11) 1 d P A 1
H11B H 0.4844 -0.3940 -0.1120 0.088 Uiso 0.216(11) 1 calc PR A 1
C12 C 0.660(4) -0.385(3) -0.061(4) 0.050(10) Uani 0.216(11) 1 d P A 1
H12B H 0.6298 -0.3839 -0.0002 0.060 Uiso 0.216(11) 1 calc PR A 1
C13 C 0.793(3) -0.379(2) -0.0635(19) 0.037(6) Uani 0.216(11) 1 d P A 1
H13B H 0.8497 -0.3808 -0.0123 0.045 Uiso 0.216(11) 1 calc PR A 1
C14 C 0.831(3) -0.371(4) -0.150(2) 0.043(7) Uani 0.216(11) 1 d P A 1
H14B H 0.9197 -0.3429 -0.1576 0.052 Uiso 0.216(11) 1 calc PR A 1
C25 C 0.843(2) 0.054(2) -0.2312(17) 0.055(5) Uani 0.464(17) 1 d P A 1
H25C H 0.7783 0.0925 -0.2576 0.066 Uiso 0.464(17) 1 calc PR A 1
H25D H 0.8304 -0.0417 -0.2706 0.066 Uiso 0.464(17) 1 calc PR A 1
C26 C 0.823(7) 0.066(6) -0.132(5) 0.052(10) Uani 0.464(17) 1 d P A 1
C29 C 0.788(3) 0.088(3) 0.0645(17) 0.079(7) Uani 0.464(17) 1 d P A 1
H29B H 0.7765 0.0979 0.1302 0.095 Uiso 0.464(17) 1 calc PR A 1
C27 C 0.9229(15) 0.0635(18) -0.0620(10) 0.060(4) Uani 0.464(17) 1 d P A 1
H27B H 1.0064 0.0553 -0.0827 0.072 Uiso 0.464(17) 1 calc PR A 1
C28 C 0.905(2) 0.072(3) 0.0315(12) 0.082(7) Uani 0.464(17) 1 d P A 1
H28B H 0.9740 0.0676 0.0731 0.098 Uiso 0.464(17) 1 calc PR A 1
C30 C 0.690(2) 0.091(3) 0.0057(16) 0.096(8) Uani 0.464(17) 1 d P A 1
H30B H 0.6073 0.0977 0.0277 0.116 Uiso 0.464(17) 1 calc PR A 1
C31 C 0.7135(17) 0.082(3) -0.0923(14) 0.081(6) Uani 0.464(17) 1 d P A 1
H31B H 0.6438 0.0888 -0.1322 0.097 Uiso 0.464(17) 1 calc PR A 1
O2 N 1.4407(6) 0.3896(6) -0.4821(5) 0.109(2) Uiso 1 1 d P B 1
C36 C 1.5549(7) 0.2286(7) -0.4444(5) 0.094(2) Uiso 1 1 d P B 1
C37 C 1.383(2) 0.218(2) -0.5446(15) 0.236(8) Uiso 1 1 d P B 1
O1 O 1.6410(9) 0.0492(9) -0.4079(7) 0.100(3) Uiso 0.776(13) 1 d P C 2
C35 C 1.5323(7) 0.0006(9) -0.4876(6) 0.056(2) Uiso 0.776(13) 1 d P . 2
O1W O 1.7061(13) -0.1154(14) -0.4123(10) 0.114(6) Uiso 0.64(3) 1 d P D 3

loop_
_atom_site_aniso_label
_atom_site_aniso_U_11
_atom_site_aniso_U_22
_atom_site_aniso_U_33
_atom_site_aniso_U_23
_atom_site_aniso_U_13
_atom_site_aniso_U_12
Ag1 0.0517(3) 0.0651(3) 0.0349(2) 0.02376(17) 0.00753(15) 0.00521(18)
N1X 0.027(11) 0.021(10) 0.017(9) -0.007(7) 0.014(7) 0.000(8)
N2X 0.022(15) 0.05(2) 0.033(17) 0.017(14) 0.018(10) 0.022(12)
N3X 0.048(15) 0.027(15) 0.040(14) 0.008(12) 0.017(11) -0.015(12)
N4X 0.11(4) 0.14(5) 0.035(17) 0.04(2) 0.06(2) 0.08(3)
C1X 0.028(11) 0.038(18) 0.039(14) 0.018(14) 0.014(9) 0.017(16)
C2X 0.024(13) 0.06(2) 0.029(19) 0.003(16) 0.014(12) 0.023(13)
C3X 0.11(3) 0.05(3) 0.041(18) 0.012(19) -0.041(19) -0.04(2)
C4X 0.17(7) 0.08(5) 0.010(9) 0.004(15) 0.016(18) 0.08(5)
C5X 0.10(4) 0.06(3) 0.009(8) 0.003(10) 0.015(16) 0.04(3)
C6X 0.061(18) 0.020(10) 0.014(9) 0.009(7) 0.020(9) 0.003(10)
C7X 0.09(4) 0.020(12) 0.016(9) 0.003(8) 0.008(15) 0.03(2)
C15X 0.043(18) 0.11(3) 0.041(14) 0.038(17) 0.038(12) 0.060(18)
C16X 0.037(15) 0.050(13) 0.019(10) -0.009(9) 0.014(10) 0.014(12)
C17X 0.039(12) 0.09(2) 0.053(13) -0.004(13) 0.007(10) 0.001(12)
C18X 0.14(5) 0.12(5) 0.019(14) 0.02(2) 0.03(2) 0.07(4)
C19X 0.042(15) 0.03(2) 0.043(16) 0.018(15) 0.024(13) 0.003(14)
C20X 0.036(13) 0.12(3) 0.038(15) 0.037(18) -0.019(10) -0.036(16)
C21X 0.055(16) 0.047(14) 0.054(17) 0.008(12) 0.020(13) -0.020(12)
C22X 0.049(15) 0.044(14) 0.10(3) -0.006(16) 0.028(16) -0.022(12)
C23X 0.043(14) 0.028(13) 0.09(2) -0.004(13) 0.016(13) -0.015(11)
C24X 0.028(15) 0.054(19) 0.05(2) 0.024(16) 0.018(14) -0.006(12)
C32X 0.09(4) 0.13(5) 0.11(4) 0.08(4) 0.08(4) 0.04(3)
C33X 0.14(7) 0.17(9) 0.27(13) 0.15(10) -0.11(7) -0.04(6)
C34X 0.09(3) 0.11(3) 0.40(10) 0.12(5) 0.13(5) 0.05(3)
C8X 0.024(5) 0.063(5) 0.044(5) 0.024(4) -0.003(4) -0.001(4)
C9X 0.026(5) 0.062(6) 0.033(5) 0.008(4) 0.012(4) -0.003(4)
C10X 0.055(4) 0.055(4) 0.037(3) 0.013(3) 0.004(3) -0.010(3)
C11X 0.063(5) 0.101(7) 0.048(4) 0.029(4) 0.018(4) -0.010(5)
C12X 0.072(10) 0.174(18) 0.035(4) 0.024(8) 0.005(5) -0.024(10)
C13X 0.116(12) 0.166(16) 0.052(6) -0.036(9) 0.037(7) -0.090(12)
C14X 0.096(9) 0.079(8) 0.059(6) -0.010(6) 0.036(6) -0.040(7)
C25X 0.042(9) 0.094(14) 0.041(7) 0.027(10) 0.007(6) 0.007(9)
C26X 0.051(10) 0.06(3) 0.049(14) 0.013(17) 0.020(10) -0.003(14)
C29X 0.089(17) 0.080(15) 0.073(15) 0.033(11) 0.022(12) -0.008(11)
C27X 0.110(13) 0.098(14) 0.054(8) 0.029(8) 0.017(8) -0.023(11)
C28X 0.108(15) 0.075(11) 0.057(8) 0.025(8) 0.025(9) 0.002(10)
C30X 0.108(15) 0.15(2) 0.085(12) 0.068(14) -0.003(11) -0.059(14)
C31X 0.090(12) 0.098(14) 0.087(12) 0.048(10) 0.024(10) -0.015(11)
N1 0.043(6) 0.070(10) 0.054(7) 0.044(7) -0.001(5) 0.007(6)
N2 0.035(8) 0.060(10) 0.031(6) 0.018(6) 0.013(4) 0.020(5)
N3 0.057(8) 0.056(8) 0.038(4) 0.018(6) 0.006(4) 0.012(6)
N4 0.048(7) 0.049(6) 0.040(6) 0.023(4) 0.001(5) 0.001(5)
C1 0.042(6) 0.035(6) 0.027(4) 0.015(4) 0.004(3) 0.011(5)
C2 0.045(7) 0.050(9) 0.023(6) 0.014(6) 0.010(4) 0.020(5)
C3 0.053(6) 0.047(8) 0.032(5) 0.011(5) -0.006(4) 0.013(5)
C4 0.067(8) 0.074(10) 0.057(10) 0.038(8) -0.016(6) 0.008(6)
C5 0.068(10) 0.083(17) 0.060(12) 0.046(10) -0.011(9) -0.003(10)
C6 0.057(8) 0.094(13) 0.044(9) 0.032(8) 0.001(7) 0.017(7)
C7 0.033(5) 0.085(17) 0.050(9) 0.044(10) 0.005(5) 0.008(7)
C15 0.026(5) 0.066(7) 0.046(6) 0.014(5) 0.010(5) 0.009(5)
C16 0.069(12) 0.139(17) 0.075(11) 0.056(11) -0.016(8) -0.036(10)
C17 0.051(6) 0.205(17) 0.064(6) 0.047(8) -0.002(5) -0.007(8)
C18 0.038(5) 0.056(5) 0.026(5) 0.018(5) 0.010(3) 0.008(4)
C19 0.104(15) 0.040(7) 0.037(4) 0.020(4) -0.005(8) -0.003(8)
C20 0.122(12) 0.048(6) 0.045(5) 0.026(4) -0.019(7) -0.008(7)
C21 0.21(2) 0.043(6) 0.049(6) 0.018(5) -0.015(10) 0.020(10)
C22 0.21(2) 0.082(11) 0.047(6) 0.018(7) 0.025(10) 0.080(14)
C23 0.163(16) 0.098(11) 0.048(5) 0.032(7) 0.033(8) 0.078(11)
C24 0.073(11) 0.081(15) 0.035(5) 0.025(8) 0.010(7) 0.032(10)
C32 0.046(7) 0.069(6) 0.045(5) 0.033(5) 0.007(5) 0.005(5)
C33 0.039(6) 0.171(19) 0.071(7) 0.082(10) 0.012(6) 0.005(8)
C34 0.083(8) 0.122(10) 0.058(6) 0.048(6) -0.013(5) 0.002(7)
C8 0.007(12) 0.11(3) 0.052(18) 0.05(2) -0.038(11) -0.040(13)
C9 0.04(2) 0.10(3) 0.028(15) 0.032(17) 0.028(12) 0.039(19)
C10 0.042(15) 0.13(3) 0.07(2) 0.02(2) 0.000(14) 0.016(17)
C11 0.056(18) 0.09(3) 0.067(19) 0.025(17) 0.021(15) 0.013(17)
C12 0.05(2) 0.033(12) 0.06(2) 0.006(11) 0.001(16) -0.001(12)
C13 0.044(15) 0.027(10) 0.030(10) 0.002(9) -0.011(9) -0.004(10)
C14 0.025(10) 0.07(2) 0.037(11) 0.031(13) 0.005(8) -0.006(11)
C25 0.037(8) 0.067(12) 0.055(8) 0.016(9) 0.006(6) 0.001(8)
C26 0.06(2) 0.041(18) 0.050(11) 0.005(12) 0.013(12) 0.018(19)
C29 0.095(18) 0.080(17) 0.048(10) 0.024(10) 0.005(10) -0.021(12)
C27 0.061(8) 0.070(10) 0.047(7) 0.024(7) -0.006(6) 0.001(7)
C28 0.084(14) 0.103(16) 0.044(8) 0.030(10) -0.014(8) -0.021(11)
C30 0.093(15) 0.14(2) 0.068(12) 0.038(14) 0.046(11) 0.036(15)
C31 0.058(9) 0.14(2) 0.063(10) 0.045(12) 0.026(8) 0.042(11)

loop_
_atom_type_symbol
_atom_type_description
_atom_type_scat_dispersion_real
_atom_type_scat_dispersion_imag
_atom_type_scat_source
C C 0.0033 0.0016 'International Tables Vol C Tables 4.2.6.8 and 6.1.1.4'
H H 0.0000 0.0000 'International Tables Vol C Tables 4.2.6.8 and 6.1.1.4'
N N 0.0061 0.0033 'International Tables Vol C Tables 4.2.6.8 and 6.1.1.4'
Br Br -0.2901 2.4595 'International Tables Vol C Tables 4.2.6.8 and 6.1.1.4'
Ag Ag -0.8971 1.1015 'International Tables Vol C Tables 4.2.6.8 and 6.1.1.4'
O O 0.0106 0.0060 'International Tables Vol C Tables 4.2.6.8 and 6.1.1.4'

loop_
_geom_angle_atom_site_label_1
_geom_angle_atom_site_label_2
_geom_angle_atom_site_label_3
_geom_angle
_geom_angle_site_symmetry_1
C1X Ag1 C18 172.2(14) .
C1X Ag1 C1 4.3(17) .
C18 Ag1 C1 174.2(5) .
C1X Ag1 C18X 169(2) .
C18 Ag1 C18X 4(2) .
C1 Ag1 C18X 171.6(17) .
C7X N1X C8X 136(4) .
C7X N1X C1X 118(4) .
C8X N1X C1X 106(3) .
C7X N1X C2X 36(4) .
C8X N1X C2X 172(4) .
C1X N1X C2X 82(3) .
C1X N2X C2X 119(6) .
C1X N2X C15X 116(6) .
C2X N2X C15X 124(4) .
C18X N3X C24X 114(5) .
C18X N3X C25X 113(5) .
C24X N3X C25X 132(4) .
C18X N4X C19X 114(5) .
C18X N4X C32X 127(7) .
C19X N4X C32X 119(5) .
N2X C1X N1X 82(4) .
N2X C1X Ag1 131(5) .
N1X C1X Ag1 146(3) .
C7X C2X C3X 113(6) .
C7X C2X N2X 122(5) .
C3X C2X N2X 121(5) .
C7X C2X N1X 48(3) .
C3X C2X N1X 159(5) .
N2X C2X N1X 76(3) .
C2X C3X C4X 116(6) .
C2X C3X H3XA 121.8 .
C4X C3X H3XA 122.3 .
C5X C4X C3X 117(5) .
C5X C4X H4XA 121.6 .
C3X C4X H4XA 121.3 .
C6X C5X C4X 121(6) .
C6X C5X H5XA 119.7 .
C4X C5X H5XA 119.5 .
C5X C6X C7X 110(5) .
C5X C6X H6XA 124.9 .
C7X C6X H6XA 124.8 .
C2X C7X C6X 141(5) .
C2X C7X N1X 96(5) .
C6X C7X N1X 122(5) .
C16X C15X N2X 118(4) .
C16X C15X H15A 107.9 .
N2X C15X H15A 107.6 .
C16X C15X H15B 107.8 .
N2X C15X H15B 107.9 .
H15A C15X H15B 107.2 .
C17X C16X C15X 117(4) .
C17X C16X H16A 121.7 .
C15X C16X H16A 121.8 .
C16X C17X H17A 109.7 .
C16X C17X H17B 109.2 .
H17A C17X H17B 109.5 .
C16X C17X H17C 109.5 .
H17A C17X H17C 109.5 .
H17B C17X H17C 109.5 .
N3X C18X N4X 103(7) .
N3X C18X Ag1 139(6) .
N4X C18X Ag1 118(6) .
C24X C19X C20X 125(4) .
C24X C19X N4X 94(4) .
C20X C19X N4X 138(5) .
C21X C20X C19X 115(3) .
C21X C20X H20A 108.5 .
C19X C20X H20A 108.5 .
C21X C20X H20B 108.4 .
C19X C20X H20B 108.4 .
H20A C20X H20B 107.5 .
C20X C21X C22X 124(2) .
C20X C21X H21A 118.1 .
C22X C21X H21A 117.8 .
C23X C22X C21X 117(3) .
C23X C22X H22A 121.4 .
C21X C22X H22A 121.4 .
C22X C23X C24X 120(3) .
C22X C23X H23A 119.8 .
C24X C23X H23A 120.0 .
C19X C24X N3X 113(5) .
C19X C24X C23X 116(3) .
N3X C24X C23X 130(3) .
C33X C32X N4X 105(6) .
C33X C32X H32A 110.1 .
N4X C32X H32A 111.0 .
C33X C32X H32B 111.0 .
N4X C32X H32B 111.1 .
H32A C32X H32B 109.0 .
C32X C33X C34X 107(7) .
C32X C33X H33A 126.8 .
C34X C33X H33A 126.3 .
C33X C34X H34A 109.2 .
C33X C34X H34B 110.4 .
H34A C34X H34B 109.5 .
C33X C34X H34C 108.9 .
H34A C34X H34C 109.5 .
H34B C34X H34C 109.5 .
C9X C8X N1X 107.3(18) .
C9X C8X H8XA 110.2 .
N1X C8X H8XA 110.1 .
C9X C8X H8XB 110.3 .
N1X C8X H8XB 110.3 .
H8XA C8X H8XB 108.5 .
C14X C9X C10X 117.7(11) .
C14X C9X C8X 122.4(12) .
C10X C9X C8X 119.7(10) .
C11X C10X C9X 120.2(8) .
C11X C10X H10A 120.0 .
C9X C10X H10A 119.8 .
C12X C11X C10X 122.6(10) .
C12X C11X H11A 118.6 .
C10X C11X H11A 118.8 .
C11X C12X C13X 117.3(12) .
C11X C12X H12A 121.6 .
C13X C12X H12A 121.1 .
C12X C13X C14X 120.7(11) .
C12X C13X H13A 119.7 .
C14X C13X H13A 119.6 .
C9X C14X C13X 121.3(12) .
C9X C14X H14A 119.3 .
C13X C14X H14A 119.4 .
N3X C25X C26X 113(3) .
N3X C25X H25A 109.2 .
C26X C25X H25A 109.2 .
N3X C25X H25B 109.0 .
C26X C25X H25B 108.5 .
H25A C25X H25B 107.8 .
C27X C26X C31X 123(5) .
C27X C26X C25X 125(4) .
C31X C26X C25X 111(4) .
C30X C29X C28X 116.8(19) .
C30X C29X H29A 121.6 .
C28X C29X H29A 121.6 .
C26X C27X C28X 119(3) .
C26X C27X H27A 120.5 .
C28X C27X H27A 120.1 .
C29X C28X C27X 121.8(18) .
C29X C28X H28A 119.1 .
C27X C28X H28A 119.1 .
C29X C30X C31X 123.2(17) .
C29X C30X H30A 118.5 .
C31X C30X H30A 118.3 .
C26X C31X C30X 115(3) .
C26X C31X H31A 122.5 .
C30X C31X H31A 122.8 .
C1 N1 C8 124(2) .
C1 N1 C7 107.7(15) .
C8 N1 C7 128(3) .
C1 N2 C2 108(2) .
C1 N2 C15 126(2) .
C2 N2 C15 125.7(14) .
C18 N3 C24 109.7(13) .
C18 N3 C25 122.3(14) .
C24 N3 C25 128.0(17) .
C18 N4 C19 105.4(15) .
C18 N4 C32 125.0(15) .
C19 N4 C32 129.5(14) .
N1 C1 N2 113.4(18) .
N1 C1 Ag1 121.9(12) .
N2 C1 Ag1 124.7(17) .
N2 C2 C3 134.4(18) .
N2 C2 C7 102.2(14) .
C3 C2 C7 123.3(17) .
C4 C3 C2 117.6(16) .
C4 C3 H3A 121.2 .
C2 C3 H3A 121.2 .
C3 C4 C5 122(2) .
C3 C4 H4A 118.9 .
C5 C4 H4A 119.0 .
C6 C5 C4 123(2) .
C6 C5 H5A 118.7 .
C4 C5 H5A 118.6 .
C5 C6 C7 118(2) .
C5 C6 H6A 121.0 .
C7 C6 H6A 121.1 .
N1 C7 C6 135.5(18) .
N1 C7 C2 108.2(16) .
C6 C7 C2 116.3(17) .
C16 C15 N2 113.4(17) .
C16 C15 H15C 109.0 .
N2 C15 H15C 108.9 .
C16 C15 H15D 108.8 .
N2 C15 H15D 108.9 .
H15C C15 H15D 107.7 .
C17 C16 C15 128(2) .
C17 C16 H16B 115.9 .
C15 C16 H16B 115.8 .
C16 C17 H17D 109.2 .
C16 C17 H17E 109.5 .
H17D C17 H17E 109.5 .
C16 C17 H17F 109.7 .
H17D C17 H17F 109.5 .
H17E C17 H17F 109.5 .
N3 C18 N4 108.7(14) .
N3 C18 Ag1 122.0(8) .
N4 C18 Ag1 128.8(12) .
C24 C19 N4 110.5(14) .
C24 C19 C20 124(2) .
N4 C19 C20 125.8(18) .
C19 C20 C21 110.8(19) .
C19 C20 H20C 124.6 .
C21 C20 H20C 124.6 .
C22 C21 C20 123.7(14) .
C22 C21 H21B 118.1 .
C20 C21 H21B 118.1 .
C23 C22 C21 122.8(14) .
C23 C22 H22B 118.6 .
C21 C22 H22B 118.7 .
C22 C23 C24 117.4(17) .
C22 C23 H23B 121.3 .
C24 C23 H23B 121.3 .
N3 C24 C19 105.6(16) .
N3 C24 C23 132.7(19) .
C19 C24 C23 121.7(18) .
N4 C32 C33 114.5(13) .
N4 C32 H32C 108.7 .
C33 C32 H32C 108.5 .
N4 C32 H32D 108.6 .
C33 C32 H32D 108.8 .
H32C C32 H32D 107.6 .
C34 C33 C32 126.9(15) .
C34 C33 H33B 116.5 .
C32 C33 H33B 116.6 .
C33 C34 H34D 109.5 .
C33 C34 H34E 109.6 .
H34D C34 H34E 109.5 .
C33 C34 H34F 109.2 .
H34D C34 H34F 109.5 .
H34E C34 H34F 109.5 .
N1 C8 C9 128(4) .
N1 C8 H8XA 105.5 .
C9 C8 H8XA 105.4 .
N1 C8 H8XB 105.1 .
C9 C8 H8XB 105.3 .
H8XA C8 H8XB 106.0 .
C10 C9 C14 124(4) .
C10 C9 C8 123(4) .
C14 C9 C8 108(3) .
C9 C10 C11 116(4) .
C9 C10 H10B 122.0 .
C11 C10 H10B 122.0 .
C12 C11 C10 114(4) .
C12 C11 H11B 123.2 .
C10 C11 H11B 122.7 .
C11 C12 C13 132(5) .
C11 C12 H12B 114.0 .
C13 C12 H12B 114.3 .
C14 C13 C12 111(3) .
C14 C13 H13B 124.6 .
C12 C13 H13B 124.8 .
C13 C14 C9 119(3) .
C13 C14 H14B 120.8 .
C9 C14 H14B 120.7 .
C26 C25 N3 110(3) .
C26 C25 H25C 110.3 .
N3 C25 H25C 109.5 .
C26 C25 H25D 109.3 .
N3 C25 H25D 109.5 .
H25C C25 H25D 108.1 .
C31 C26 C25 125(5) .
C31 C26 C27 111(5) .
C25 C26 C27 124(5) .
C30 C29 C28 121(2) .
C30 C29 H29B 119.7 .
C28 C29 H29B 119.7 .
C28 C27 C26 125(3) .
C28 C27 H27B 117.9 .
C26 C27 H27B 117.5 .
C29 C28 C27 119(2) .
C29 C28 H28B 120.2 .
C27 C28 H28B 120.5 .
C29 C30 C31 118(2) .
C29 C30 H30B 120.9 .
C31 C30 H30B 120.9 .
C26 C31 C30 126(4) .
C26 C31 H31B 117.1 .
C30 C31 H31B 116.8 .
O2 C37 C36 74.9(9) .
C35 C35 O1 155.8(17) 2_854

loop_
_geom_bond_atom_site_label_1
_geom_bond_atom_site_label_2
_geom_bond_distance
_geom_bond_site_symmetry_2
Ag1 C1X 1.73(3) .
Ag1 C18 2.051(16) .
Ag1 C1 2.178(11) .
Ag1 C18X 2.29(8) .
N1X C7X 1.42(5) .
N1X C8X 1.52(4) .
N1X C1X 1.71(6) .
N1X C2X 1.91(6) .
N2X C1X 1.39(5) .
N2X C2X 1.37(12) .
N2X C15X 1.46(8) .
N3X C18X 1.26(9) .
N3X C24X 1.35(4) .
N3X C25X 1.52(4) .
N4X C18X 1.29(10) .
N4X C19X 1.56(9) .
N4X C32X 1.60(9) .
C2X C7X 1.13(9) .
C2X C3X 1.41(8) .
C3X C4X 1.61(8) .
C3X H3XA 0.9500 .
C4X C5X 1.38(12) .
C4X H4XA 0.9500 .
C5X C6X 1.37(8) .
C5X H5XA 0.9500 .
C6X C7X 1.43(7) .
C6X H6XA 0.9500 .
C15X C16X 1.43(7) .
C15X H15A 0.9900 .
C15X H15B 0.9900 .
C16X C17X 1.30(5) .
C16X H16A 0.9500 .
C17X H17A 0.9800 .
C17X H17B 0.9800 .
C17X H17C 0.9800 .
C19X C24X 1.33(4) .
C19X C20X 1.43(4) .
C20X C21X 1.28(6) .
C20X H20A 0.9900 .
C20X H20B 0.9900 .
C21X C22X 1.46(4) .
C21X H21A 0.9500 .
C22X C23X 1.38(3) .
C22X H22A 0.9500 .
C23X C24X 1.43(7) .
C23X H23A 0.9500 .
C32X C33X 1.51(12) .
C32X H32A 0.9900 .
C32X H32B 0.9900 .
C33X C34X 1.71(10) .
C33X H33A 0.9500 .
C34X H34A 0.9800 .
C34X H34B 0.9800 .
C34X H34C 0.9800 .
C8X C9X 1.481(17) .
C8X H8XA 0.9900 .
C8X H8XB 0.9900 .
C9X C14X 1.353(16) .
C9X C10X 1.401(15) .
C10X C11X 1.396(10) .
C10X H10A 0.9500 .
C11X C12X 1.331(18) .
C11X H11A 0.9500 .
C12X C13X 1.41(2) .
C12X H12A 0.9500 .
C13X C14X 1.398(17) .
C13X H13A 0.9500 .
C14X H14A 0.9500 .
C25X C26X 1.58(6) .
C25X H25A 0.9900 .
C25X H25B 0.9900 .
C26X C27X 1.26(7) .
C26X C31X 1.38(6) .
C29X C30X 1.33(3) .
C29X C28X 1.35(3) .
C29X H29A 0.9500 .
C27X C28X 1.40(2) .
C27X H27A 0.9500 .
C28X H28A 0.9500 .
C30X C31X 1.42(2) .
C30X H30A 0.9500 .
C31X H31A 0.9500 .
N1 C1 1.27(2) .
N1 C8 1.34(5) .
N1 C7 1.36(2) .
N2 C1 1.366(17) .
N2 C2 1.37(4) .
N2 C15 1.47(3) .
N3 C18 1.37(2) .
N3 C24 1.371(18) .
N3 C25 1.57(2) .
N4 C18 1.381(15) .
N4 C19 1.39(3) .
N4 C32 1.41(2) .
C2 C3 1.377(17) .
C2 C7 1.49(3) .
C3 C4 1.35(3) .
C3 H3A 0.9500 .
C4 C5 1.43(4) .
C4 H4A 0.9500 .
C5 C6 1.37(3) .
C5 H5A 0.9500 .
C6 C7 1.44(3) .
C6 H6A 0.9500 .
C15 C16 1.43(3) .
C15 H15C 0.9900 .
C15 H15D 0.9900 .
C16 C17 1.23(3) .
C16 H16B 0.9500 .
C17 H17D 0.9800 .
C17 H17E 0.9800 .
C17 H17F 0.9800 .
C19 C24 1.38(2) .
C19 C20 1.433(16) .
C20 C21 1.46(2) .
C20 H20C 0.9500 .
C21 C22 1.37(3) .
C21 H21B 0.9500 .
C22 C23 1.34(3) .
C22 H22B 0.9500 .
C23 C24 1.40(2) .
C23 H23B 0.9500 .
C32 C33 1.47(2) .
C32 H32C 0.9900 .
C32 H32D 0.9900 .
C33 C34 1.29(2) .
C33 H33B 0.9500 .
C34 H34D 0.9800 .
C34 H34E 0.9800 .
C34 H34F 0.9800 .
C8 C9 1.74(6) .
C8 H8XA 0.9900 .
C8 H8XB 0.9900 .
C9 C10 1.27(6) .
C9 C14 1.38(6) .
C10 C11 1.47(5) .
C10 H10B 0.9500 .
C11 C12 1.26(6) .
C11 H11B 0.9500 .
C12 C13 1.39(5) .
C12 H12B 0.9500 .
C13 C14 1.37(4) .
C13 H13B 0.9500 .
C14 H14B 0.9500 .
C25 C26 1.44(7) .
C25 H25C 0.9900 .
C25 H25D 0.9900 .
C26 C31 1.33(7) .
C26 C27 1.45(7) .
C29 C30 1.33(4) .
C29 C28 1.36(4) .
C29 H29B 0.9500 .
C27 C28 1.36(2) .
C27 H27B 0.9500 .
C28 H28B 0.9500 .
C30 C31 1.44(2) .
C30 H30B 0.9500 .
C31 H31B 0.9500 .
O2 C37 1.76(2) .
C36 C37 2.26(2) .
O1 C35 1.497(11) .
C35 C35 0.756(14) 2_854

loop_
_geom_torsion_atom_site_label_1
_geom_torsion_atom_site_label_2
_geom_torsion_atom_site_label_3
_geom_torsion_atom_site_label_4
_geom_torsion
C2X N2X C1X N1X -5(5)
C15X N2X C1X N1X 174(6)
C2X N2X C1X Ag1 -178(4)
C15X N2X C1X Ag1 2(8)
C7X N1X C1X N2X -2(5)
C8X N1X C1X N2X -179(4)
C2X N1X C1X N2X 3(3)
C7X N1X C1X Ag1 168(5)
C8X N1X C1X Ag1 -9(6)
C2X N1X C1X Ag1 173(5)
C18 Ag1 C1X N2X -100(11)
C1 Ag1 C1X N2X 33(22)
C18X Ag1 C1X N2X -110(13)
C18 Ag1 C1X N1X 93(12)
C1 Ag1 C1X N1X -134(28)
C18X Ag1 C1X N1X 84(15)
C1X N2X C2X C7X 14(9)
C15X N2X C2X C7X -165(6)
C1X N2X C2X C3X 171(5)
C15X N2X C2X C3X -9(9)
C1X N2X C2X N1X 5(5)
C15X N2X C2X N1X -175(7)
C8X N1X C2X C7X 22(19)
C1X N1X C2X C7X -172(5)
C7X N1X C2X C3X 24(13)
C8X N1X C2X C3X 46(27)
C1X N1X C2X C3X -148(13)
C7X N1X C2X N2X 169(6)
C8X N1X C2X N2X -169(19)
C1X N1X C2X N2X -3(3)
C7X C2X C3X C4X -6(7)
N2X C2X C3X C4X -165(5)
N1X C2X C3X C4X -26(15)
C2X C3X C4X C5X -5(7)
C3X C4X C5X C6X 12(8)
C4X C5X C6X C7X -8(8)
C3X C2X C7X C6X 15(11)
N2X C2X C7X C6X 173(6)
N1X C2X C7X C6X -174(10)
C3X C2X C7X N1X -171(5)
N2X C2X C7X N1X -13(7)
C5X C6X C7X C2X -9(10)
C5X C6X C7X N1X 179(5)
C8X N1X C7X C2X -175(4)
C1X N1X C7X C2X 9(6)
C8X N1X C7X C6X 0(8)
C1X N1X C7X C6X -176(4)
C2X N1X C7X C6X 176(8)
C1X N2X C15X C16X 82(7)
C2X N2X C15X C16X -99(7)
N2X C15X C16X C17X -142(4)
C24X N3X C18X N4X -9(7)
C25X N3X C18X N4X 172(4)
C24X N3X C18X Ag1 169(5)
C25X N3X C18X Ag1 -10(9)
C19X N4X C18X N3X 3(7)
C32X N4X C18X N3X 180(5)
C19X N4X C18X Ag1 -176(3)
C32X N4X C18X Ag1 1(9)
C1X Ag1 C18X N3X -66(17)
C18 Ag1 C18X N3X 134(40)
C1 Ag1 C18X N3X -84(18)
C1X Ag1 C18X N4X 112(13)
C18 Ag1 C18X N4X -48(32)
C1 Ag1 C18X N4X 94(15)
C18X N4X C19X C24X 4(6)
C32X N4X C19X C24X -174(5)
C18X N4X C19X C20X 164(6)
C32X N4X C19X C20X -13(8)
C24X C19X C20X C21X -14(7)
N4X C19X C20X C21X -170(5)
C19X C20X C21X C22X 8(6)
C20X C21X C22X C23X -4(7)
C21X C22X C23X C24X 5(7)
C20X C19X C24X N3X -173(4)
N4X C19X C24X N3X -9(5)
C20X C19X C24X C23X 15(8)
N4X C19X C24X C23X 179(4)
C18X N3X C24X C19X 13(7)
C25X N3X C24X C19X -169(4)
C18X N3X C24X C23X -176(5)
C25X N3X C24X C23X 2(8)
C22X C23X C24X C19X -10(7)
C22X C23X C24X N3X 179(5)
C18X N4X C32X C33X -108(8)
C19X N4X C32X C33X 69(7)
N4X C32X C33X C34X -111(7)
C7X N1X C8X C9X 85(5)
C1X N1X C8X C9X -99(2)
C2X N1X C8X C9X 66(19)
N1X C8X C9X C14X 84(2)
N1X C8X C9X C10X -102(2)
C14X C9X C10X C11X -4(2)
C8X C9X C10X C11X -178.0(11)
C9X C10X C11X C12X -0.7(19)
C10X C11X C12X C13X 5(3)
C11X C12X C13X C14X -5(3)
C10X C9X C14X C13X 4(3)
C8X C9X C14X C13X 177.8(17)
C12X C13X C14X C9X 1(3)
C18X N3X C25X C26X 101(5)
C24X N3X C25X C26X -78(6)
N3X C25X C26X C27X 23(6)
N3X C25X C26X C31X -151(4)
C31X C26X C27X C28X -8(7)
C25X C26X C27X C28X 179(3)
C30X C29X C28X C27X 1(4)
C26X C27X C28X C29X 5(5)
C28X C29X C30X C31X -5(5)
C27X C26X C31X C30X 4(7)
C25X C26X C31X C30X 178(3)
C29X C30X C31X C26X 3(5)
C8 N1 C1 N2 175(3)
C7 N1 C1 N2 -1(2)
C8 N1 C1 Ag1 -7(3)
C7 N1 C1 Ag1 176.8(12)
C2 N2 C1 N1 3(2)
C15 N2 C1 N1 -179.7(19)
C2 N2 C1 Ag1 -175.2(11)
C15 N2 C1 Ag1 3(3)
C1X Ag1 C1 N1 36(24)
C18 Ag1 C1 N1 116(5)
C18X Ag1 C1 N1 91(15)
C1X Ag1 C1 N2 -146(25)
C18 Ag1 C1 N2 -66(6)
C18X Ag1 C1 N2 -91(15)
C1 N2 C2 C3 177.8(16)
C15 N2 C2 C3 0(4)
C1 N2 C2 C7 -3(2)
C15 N2 C2 C7 180(2)
N2 C2 C3 C4 179(2)
C7 C2 C3 C4 -1(2)
C2 C3 C4 C5 1(2)
C3 C4 C5 C6 -2(3)
C4 C5 C6 C7 2(3)
C1 N1 C7 C6 -179(2)
C8 N1 C7 C6 5(4)
C1 N1 C7 C2 -1(2)
C8 N1 C7 C2 -177(3)
C5 C6 C7 N1 177(2)
C5 C6 C7 C2 -2(3)
N2 C2 C7 N1 2(2)
C3 C2 C7 N1 -178.2(15)
N2 C2 C7 C6 -178.9(18)
C3 C2 C7 C6 1(3)
C1 N2 C15 C16 78(3)
C2 N2 C15 C16 -104(2)
N2 C15 C16 C17 137(2)
C24 N3 C18 N4 0.1(16)
C25 N3 C18 N4 -179.6(15)
C24 N3 C18 Ag1 172.4(10)
C25 N3 C18 Ag1 -7(2)
C19 N4 C18 N3 0.8(16)
C32 N4 C18 N3 -176.4(13)
C19 N4 C18 Ag1 -170.8(11)
C32 N4 C18 Ag1 12(2)
C1X Ag1 C18 N3 -73(12)
C1 Ag1 C18 N3 -106(5)
C18X Ag1 C18 N3 -44(34)
C1X Ag1 C18 N4 97(11)
C1 Ag1 C18 N4 65(6)
C18X Ag1 C18 N4 127(35)
C18 N4 C19 C24 -1.4(17)
C32 N4 C19 C24 175.7(14)
C18 N4 C19 C20 -177.9(14)
C32 N4 C19 C20 -1(3)
C24 C19 C20 C21 1.9(19)
N4 C19 C20 C21 177.9(13)
C19 C20 C21 C22 0.0(17)
C20 C21 C22 C23 -1(2)
C21 C22 C23 C24 0.7(19)
C18 N3 C24 C19 -0.9(16)
C25 N3 C24 C19 178.7(16)
C18 N3 C24 C23 179.7(15)
C25 N3 C24 C23 -1(3)
N4 C19 C24 N3 1.4(17)
C20 C19 C24 N3 178.0(13)
N4 C19 C24 C23 -179.1(12)
C20 C19 C24 C23 -3(2)
C22 C23 C24 N3 -179.6(14)
C22 C23 C24 C19 1(2)
C18 N4 C32 C33 -104(2)
C19 N4 C32 C33 79(2)
N4 C32 C33 C34 5(4)
C1 N1 C8 C9 -112(4)
C7 N1 C8 C9 63(5)
N1 C8 C9 C10 -163(5)
N1 C8 C9 C14 43(7)
C14 C9 C10 C11 -24(9)
C8 C9 C10 C11 -174(4)
C9 C10 C11 C12 10(6)
C10 C11 C12 C13 0(6)
C11 C12 C13 C14 4(5)
C12 C13 C14 C9 -17(5)
C10 C9 C14 C13 29(8)
C8 C9 C14 C13 -177(3)
C18 N3 C25 C26 111(3)
C24 N3 C25 C26 -68(3)
N3 C25 C26 C31 142(5)
N3 C25 C26 C27 -37(5)
C31 C26 C27 C28 2(6)
C25 C26 C27 C28 -179(3)
C30 C29 C28 C27 2(4)
C26 C27 C28 C29 -2(4)
C28 C29 C30 C31 -3(4)
C25 C26 C31 C30 178(4)
C27 C26 C31 C30 -3(6)
C29 C30 C31 C26 3(5)
